data_7114604
loop_
_publ_author_name
'Bin-Miao Yang'
'Kai Xiang'
'Yong-Qiang Tu'
'Shi-Heng Zhang'
'Deng-Tao Yang'
'Shao-Hua Wang'
'Fu-Ming Zhang'

_publ_section_title
;
 Spiro-fused six-membered N-heterocyclic carbene: a new scaffold toward
 unique properties and activities
;
_journal_name_full Chem.Commun.
_journal_page_first 7163
_journal_paper_doi 10.1039/C4CC01627K
_journal_volume 50
_journal_year 2014
_chemical_formula_moiety 'C22 H24 N2 S'
_chemical_formula_sum 'C22 H24 N2 S'
_chemical_formula_weight 348.49
_chemical_name_systematic
;
 ?
;
_space_group_crystal_system orthorhombic
_space_group_IT_number 61
_space_group_name_Hall '-P 2ac 2ab'
_space_group_name_H-M_alt 'P b c a'
_symmetry_space_group_name_Hall '-P 2ac 2ab'
_symmetry_space_group_name_H-M 'P b c a'
_atom_sites_solution_hydrogens geom
_atom_sites_solution_primary iterative
_audit_creation_date 2013-10-30
_audit_creation_method
;
Olex2 1.2
(compiled 2013.09.17 svn.r2790 for OlexSys, GUI svn.r4601)
;
_cell_angle_alpha 90
_cell_angle_beta 90
_cell_angle_gamma 90
_cell_formula_units_Z 8
_cell_length_a 14.5278(6)
_cell_length_b 14.5993(6)
_cell_length_c 17.0361(3)
_cell_measurement_reflns_used 4324
_cell_measurement_temperature 150.00(10)
_cell_measurement_theta_max 28.3370
_cell_measurement_theta_min 3.6730
_cell_volume 3613.3(2)
_computing_cell_refinement
;
CrysAlisPro, Agilent Technologies,
Version 1.171.36.28 (release 01-02-2013 CrysAlis171 .NET)
(compiled Feb  1 2013,16:14:44)
;
_computing_data_collection
;
CrysAlisPro, Agilent Technologies,
Version 1.171.36.28 (release 01-02-2013 CrysAlis171 .NET)
(compiled Feb  1 2013,16:14:44)
;
_computing_data_reduction
;
CrysAlisPro, Agilent Technologies,
Version 1.171.36.28 (release 01-02-2013 CrysAlis171 .NET)
(compiled Feb  1 2013,16:14:44)
;
_computing_molecular_graphics
;
O. V. Dolomanov, L. J. Bourhis, R. J. Gildea, J. A. K. Howard and H. Puschmann,
OLEX2: a complete structure solution, refinement and analysis program.
J. Appl. Cryst. (2009). 42, 339-341.
;
_computing_publication_material
;
O. V. Dolomanov, L. J. Bourhis, R. J. Gildea, J. A. K. Howard and H. Puschmann,
OLEX2: a complete structure solution, refinement and analysis program.
J. Appl. Cryst. (2009). 42, 339-341.
;
_computing_structure_refinement
;
SHELX, G.M. Sheldrick, Acta Cryst.
(2008). A64, 112-122
;
_computing_structure_solution 'SUPERFLIP, J. Appl. Cryst. (2007) 40, 786-790'
_diffrn_ambient_temperature 150.00(10)
_diffrn_detector_area_resol_mean 16.0733
_diffrn_measured_fraction_theta_full 0.9966
_diffrn_measured_fraction_theta_max 0.9022
_diffrn_measurement_details
;
  1 omega   60.00   94.80   1.2000   10.0000
omega____ theta____ kappa____ phi______ frames
    -       22.8075   77.0000   60.0000 29

  2 omega   15.00   95.40   1.2000   10.0000
omega____ theta____ kappa____ phi______ frames
    -       22.8075   77.0000  -60.0000 67

  3 omega    4.00   49.60   1.2000   10.0000
omega____ theta____ kappa____ phi______ frames
    -       22.8075   77.0000  120.0000 38

  4 omega   -8.00   18.40   1.2000   10.0000
omega____ theta____ kappa____ phi______ frames
    -       22.8075   77.0000   60.0000 22
;
_diffrn_measurement_device_type 'SuperNova, Dual, Cu at zero, Eos'
_diffrn_measurement_method '\w scans'
_diffrn_orient_matrix_UB_11 0.0248933000
_diffrn_orient_matrix_UB_12 0.0385183000
_diffrn_orient_matrix_UB_13 -0.0138515000
_diffrn_orient_matrix_UB_21 -0.0164798000
_diffrn_orient_matrix_UB_22 -0.0083076000
_diffrn_orient_matrix_UB_23 -0.0385138000
_diffrn_orient_matrix_UB_31 -0.0386229000
_diffrn_orient_matrix_UB_32 0.0283389000
_diffrn_orient_matrix_UB_33 0.0074855000
_diffrn_radiation_monochromator mirror
_diffrn_radiation_type 'Mo K\a'
_diffrn_radiation_wavelength 0.7107
_diffrn_reflns_av_R_equivalents 0.0326
_diffrn_reflns_av_unetI/netI 0.0381
_diffrn_reflns_Laue_measured_fraction_full 0.998
_diffrn_reflns_Laue_measured_fraction_max 0.999
_diffrn_reflns_limit_h_max 18
_diffrn_reflns_limit_h_min -13
_diffrn_reflns_limit_k_max 8
_diffrn_reflns_limit_k_min -18
_diffrn_reflns_limit_l_max 21
_diffrn_reflns_limit_l_min -20
_diffrn_reflns_number 10750
_diffrn_reflns_point_group_measured_fraction_full 0.998
_diffrn_reflns_point_group_measured_fraction_max 0.999
_diffrn_reflns_theta_full 25.500
_diffrn_reflns_theta_max 26.372
_diffrn_reflns_theta_min 3.036
_diffrn_source 'SuperNova (Mo) X-ray Source'
_exptl_absorpt_coefficient_mu 0.186
_exptl_absorpt_correction_T_max 1.00000
_exptl_absorpt_correction_T_min 0.86405
_exptl_absorpt_correction_type multi-scan
_exptl_absorpt_process_details
;
CrysAlisPro, Agilent Technologies,
Version 1.171.36.28 (release 01-02-2013 CrysAlis171 .NET)
(compiled Feb  1 2013,16:14:44)
Empirical absorption correction using spherical harmonics,
 implemented in SCALE3 ABSPACK scaling algorithm.
;
_exptl_crystal_colour 'clear light colourless'
_exptl_crystal_density_diffrn 1.281
_exptl_crystal_description plate
_exptl_crystal_F_000 1488
_exptl_crystal_size_max 0.3400
_exptl_crystal_size_mid 0.2700
_exptl_crystal_size_min 0.2500
_refine_diff_density_max 0.790
_refine_diff_density_min -0.343
_refine_diff_density_rms 0.053
_refine_ls_extinction_method none
_refine_ls_goodness_of_fit_ref 1.035
_refine_ls_hydrogen_treatment constr
_refine_ls_matrix_type full
_refine_ls_number_parameters 235
_refine_ls_number_reflns 3685
_refine_ls_number_restraints 30
_refine_ls_restrained_S_all 1.055
_refine_ls_R_factor_all 0.0599
_refine_ls_R_factor_gt 0.0480
_refine_ls_shift/su_max 0.000
_refine_ls_shift/su_mean 0.000
_refine_ls_structure_factor_coef Fsqd
_refine_ls_weighting_details
;
 w=1/[\s^2^(Fo^2^)+(0.0475P)^2^+3.1797P]
 where P=(Fo^2^+2Fc^2^)/3
;
_refine_ls_weighting_scheme calc
_refine_ls_wR_factor_gt 0.1155
_refine_ls_wR_factor_ref 0.1240
_reflns_Friedel_coverage 0.000
_reflns_number_gt 3025
_reflns_number_total 3685
_reflns_threshold_expression 'I > 2\s(I)'
_cod_data_source_file c4cc01627k2.cif
_cod_data_source_block yangbm0412
_cod_database_code 7114604
_shelxl_version_number 2013-2
_shelx_space_group_comment
;
The symmetry employed for this shelxl refinement is uniquely defined
by the following loop, which should always be used as a source of
symmetry information in preference to the above space-group names.
They are only intended as comments.
;
_reflns_odcompleteness_completeness 99.66
_reflns_odcompleteness_iscentric 1
_reflns_odcompleteness_theta 26.32
_olex2_refinement_description
;
1. Fixed Uiso
 At 1.2 times of:
  All C(H) groups, All C(H,H) groups, All C(H,H,H,H) groups
2. Uiso/Uaniso restraints and constraints
Uanis(C14) \\sim Ueq, Uanis(C15B) \\sim Ueq, Uanis(C15) \\sim Ueq, Uanis(C13)
\\sim Ueq, Uanis(C12) \\sim Ueq: with sigma of 0.01 and sigma for terminal
atoms of 0.02
3. Others
 Fixed Sof: H14A(0.6) H14B(0.6) H14C(0.4) H14D(0.4) C15(0.6) H15A(0.6)
 H15B(0.6) C15B(0.4) H15C(0.4) H15D(0.4) H16A(0.6) H16B(0.6) H16C(0.4) H16D(0.4)
4.a Ternary CH refined with riding coordinates:
 C2(H2), C4(H4)
4.b Secondary CH2 refined with riding coordinates:
 C11(H11A,H11B), C12(H12A,H12B), C13(H13B,H13A), C14(H14A,H14B), C14(H14C,
 H14D), C15(H15A,H15B), C15B(H15C,H15D), C16(H16A,H16B), C16(H16C,H16D)
4.c Aromatic/amide H refined with riding coordinates:
 C6(H6), C7(H7), C8(H8), C9(H9), C10(H10), C18(H18), C19(H19), C20(H20),
 C21(H21), C22(H22)
;

loop_
_space_group_symop_operation_xyz
'x, y, z'
'-x+1/2, -y, z+1/2'
'x+1/2, -y+1/2, -z'
'-x, y+1/2, -z+1/2'
'-x, -y, -z'
'x-1/2, y, -z-1/2'
'-x-1/2, y-1/2, z'
'x, -y-1/2, z-1/2'

loop_
_atom_site_label
_atom_site_type_symbol
_atom_site_fract_x
_atom_site_fract_y
_atom_site_fract_z
_atom_site_U_iso_or_equiv
_atom_site_adp_type
_atom_site_occupancy
_atom_site_site_symmetry_order
_atom_site_calc_flag
_atom_site_refinement_flags_posn
_atom_site_refinement_flags_adp
_atom_site_refinement_flags_occupancy
_atom_site_disorder_assembly
_atom_site_disorder_group
S1 S 0.39264(3) 0.47168(4) 0.19823(3) 0.02704(16) Uani 1 1 d . . . . .
N1 N 0.23081(10) 0.50443(11) 0.27014(9) 0.0189(3) Uani 1 1 d . . . . .
N2 N 0.33538(11) 0.42407(11) 0.34195(9) 0.0201(4) Uani 1 1 d . . . . .
C1 C 0.31715(13) 0.46695(13) 0.27241(11) 0.0190(4) Uani 1 1 d . . . . .
C2 C 0.15752(13) 0.46051(14) 0.31724(11) 0.0215(4) Uani 1 1 d . . . . .
H2 H 0.1011 0.4965 0.3111 0.026 Uiso 1 1 calc R U . . .
C3 C 0.18209(15) 0.45759(18) 0.40529(12) 0.0324(5) Uani 1 1 d . . . . .
C4 C 0.28791(14) 0.45420(14) 0.41428(11) 0.0229(4) Uani 1 1 d . . . . .
H4 H 0.3024 0.4101 0.4558 0.027 Uiso 1 1 calc R U . . .
C5 C 0.20256(13) 0.56491(13) 0.20891(10) 0.0188(4) Uani 1 1 d . . . . .
C6 C 0.12116(14) 0.54876(15) 0.16848(11) 0.0245(4) Uani 1 1 d . . . . .
H6 H 0.0875 0.4958 0.1783 0.029 Uiso 1 1 calc R U . . .
C7 C 0.09004(15) 0.61164(16) 0.11347(12) 0.0300(5) Uani 1 1 d . . . . .
H7 H 0.0348 0.6012 0.0874 0.036 Uiso 1 1 calc R U . . .
C8 C 0.14031(15) 0.68955(16) 0.09701(12) 0.0286(5) Uani 1 1 d . . . . .
H8 H 0.1194 0.7313 0.0598 0.034 Uiso 1 1 calc R U . . .
C9 C 0.22201(15) 0.70492(14) 0.13642(12) 0.0264(5) Uani 1 1 d . . . . .
H9 H 0.2567 0.7567 0.1249 0.032 Uiso 1 1 calc R U . . .
C10 C 0.25278(14) 0.64404(14) 0.19294(11) 0.0217(4) Uani 1 1 d . . . . .
H10 H 0.3069 0.6560 0.2202 0.026 Uiso 1 1 calc R U . . .
C11 C 0.13647(16) 0.36072(15) 0.29296(14) 0.0340(5) Uani 1 1 d . . . . .
H11A H 0.0752 0.3560 0.2707 0.041 Uiso 1 1 calc R U . . .
H11B H 0.1808 0.3392 0.2546 0.041 Uiso 1 1 calc R U . . .
C12 C 0.1435(3) 0.3057(2) 0.3681(2) 0.0711(10) Uani 1 1 d . U . . .
H12A H 0.0951 0.2600 0.3704 0.085 Uiso 1 1 calc R U . . .
H12B H 0.2025 0.2750 0.3712 0.085 Uiso 1 1 calc R U . . .
C13 C 0.1336(2) 0.3712(3) 0.43248(18) 0.0683(10) Uani 1 1 d . U . . .
H13B H 0.1619 0.3477 0.4799 0.082 Uiso 1 1 calc R U . . .
H13A H 0.0691 0.3834 0.4429 0.082 Uiso 1 1 calc R U . . .
C14 C 0.1551(2) 0.5455(3) 0.44928(17) 0.0718(12) Uani 1 1 d . U . . .
H14A H 0.1052 0.5328 0.4855 0.086 Uiso 0.6 1 calc R U P A 1
H14B H 0.1344 0.5915 0.4122 0.086 Uiso 0.6 1 calc R U P A 1
H14C H 0.0987 0.5703 0.4274 0.086 Uiso 0.4 1 calc R U P A 2
H14D H 0.1445 0.5318 0.5043 0.086 Uiso 0.4 1 calc R U P A 2
C15 C 0.2419(3) 0.5820(3) 0.4959(3) 0.0427(10) Uani 0.6 1 d . U P B 1
H15A H 0.2415 0.6483 0.5005 0.051 Uiso 0.6 1 calc R U P B 1
H15B H 0.2463 0.5549 0.5477 0.051 Uiso 0.6 1 calc R U P B 1
C15B C 0.2167(4) 0.6012(4) 0.4430(4) 0.0356(14) Uani 0.4 1 d . U P B 2
H15C H 0.2139 0.6442 0.4864 0.043 Uiso 0.4 1 calc R U P B 2
H15D H 0.2093 0.6352 0.3946 0.043 Uiso 0.4 1 calc R U P B 2
C16 C 0.31693(18) 0.54950(16) 0.44312(15) 0.0388(6) Uani 1 1 d . . . . .
H16A H 0.3747 0.5460 0.4714 0.047 Uiso 0.6 1 calc R U P B 1
H16B H 0.3244 0.5910 0.3991 0.047 Uiso 0.6 1 calc R U P B 1
H16C H 0.3600 0.5785 0.4073 0.047 Uiso 0.4 1 calc R U P B 2
H16D H 0.3436 0.5472 0.4953 0.047 Uiso 0.4 1 calc R U P B 2
C17 C 0.40738(12) 0.35801(13) 0.35030(11) 0.0187(4) Uani 1 1 d . . . . .
C18 C 0.47109(14) 0.36588(14) 0.41046(11) 0.0235(4) Uani 1 1 d . . . . .
H18 H 0.4718 0.4182 0.4416 0.028 Uiso 1 1 calc R U . . .
C19 C 0.53395(14) 0.29597(15) 0.42441(12) 0.0274(5) Uani 1 1 d . . . . .
H19 H 0.5756 0.3011 0.4657 0.033 Uiso 1 1 calc R U . . .
C20 C 0.53504(14) 0.21914(14) 0.37758(12) 0.0253(4) Uani 1 1 d . . . . .
H20 H 0.5765 0.1720 0.3875 0.030 Uiso 1 1 calc R U . . .
C21 C 0.47366(14) 0.21281(14) 0.31557(12) 0.0264(5) Uani 1 1 d . . . . .
H21 H 0.4755 0.1620 0.2827 0.032 Uiso 1 1 calc R U . . .
C22 C 0.40970(14) 0.28129(14) 0.30207(12) 0.0240(4) Uani 1 1 d . . . . .
H22 H 0.3683 0.2759 0.2607 0.029 Uiso 1 1 calc R U . . .

loop_
_atom_site_aniso_label
_atom_site_aniso_U_11
_atom_site_aniso_U_22
_atom_site_aniso_U_33
_atom_site_aniso_U_23
_atom_site_aniso_U_13
_atom_site_aniso_U_12
S1 0.0205(3) 0.0355(3) 0.0251(3) 0.0080(2) 0.0056(2) 0.0061(2)
N1 0.0142(8) 0.0237(8) 0.0187(8) 0.0039(7) 0.0006(6) 0.0006(7)
N2 0.0183(8) 0.0252(8) 0.0170(7) 0.0011(7) -0.0002(6) 0.0045(7)
C1 0.0166(9) 0.0194(9) 0.0209(9) -0.0001(8) -0.0016(7) -0.0012(8)
C2 0.0156(9) 0.0258(10) 0.0230(9) 0.0045(8) 0.0020(8) 0.0001(8)
C3 0.0217(11) 0.0533(14) 0.0222(10) 0.0035(10) 0.0049(8) 0.0018(11)
C4 0.0254(10) 0.0263(10) 0.0168(9) 0.0017(8) 0.0001(8) 0.0053(9)
C5 0.0174(9) 0.0227(9) 0.0162(9) 0.0003(8) 0.0023(7) 0.0030(8)
C6 0.0210(10) 0.0309(11) 0.0218(9) 0.0010(9) -0.0006(8) -0.0008(9)
C7 0.0225(10) 0.0447(13) 0.0229(10) 0.0028(10) -0.0051(8) 0.0041(10)
C8 0.0302(11) 0.0341(12) 0.0215(10) 0.0075(9) 0.0006(8) 0.0097(10)
C9 0.0312(11) 0.0239(10) 0.0239(10) 0.0045(9) 0.0055(8) 0.0018(9)
C10 0.0203(9) 0.0244(10) 0.0204(9) -0.0003(8) 0.0011(8) 0.0013(8)
C11 0.0265(11) 0.0262(11) 0.0494(14) -0.0006(11) 0.0042(10) -0.0047(9)
C12 0.070(2) 0.0438(16) 0.100(3) 0.0312(19) 0.000(2) -0.0122(16)
C13 0.0440(16) 0.112(3) 0.0489(16) 0.0418(19) -0.0023(13) -0.0280(18)
C14 0.0457(18) 0.130(3) 0.0398(15) -0.0399(19) -0.0108(13) 0.045(2)
C15 0.043(2) 0.050(2) 0.035(2) -0.014(2) -0.0048(19) 0.013(2)
C15B 0.031(3) 0.031(3) 0.045(3) -0.014(3) -0.007(3) 0.009(3)
C16 0.0403(14) 0.0349(12) 0.0412(13) -0.0119(11) 0.0045(11) -0.0005(11)
C17 0.0158(9) 0.0207(9) 0.0197(9) 0.0036(8) 0.0008(7) -0.0011(8)
C18 0.0238(10) 0.0251(10) 0.0214(9) -0.0041(8) -0.0023(8) 0.0035(8)
C19 0.0234(10) 0.0351(11) 0.0237(10) 0.0004(9) -0.0056(8) 0.0062(9)
C20 0.0215(10) 0.0237(10) 0.0307(10) 0.0051(9) 0.0028(8) 0.0053(8)
C21 0.0280(11) 0.0197(9) 0.0316(11) -0.0024(9) 0.0033(9) -0.0021(9)
C22 0.0216(10) 0.0252(10) 0.0253(10) -0.0011(9) -0.0051(8) -0.0037(8)

loop_
_atom_type_symbol
_atom_type_description
_atom_type_scat_dispersion_real
_atom_type_scat_dispersion_imag
_atom_type_scat_source
C C 0.0033 0.0016 'International Tables Vol C Tables 4.2.6.8 and 6.1.1.4'
H H 0.0000 0.0000 'International Tables Vol C Tables 4.2.6.8 and 6.1.1.4'
N N 0.0061 0.0033 'International Tables Vol C Tables 4.2.6.8 and 6.1.1.4'
S S 0.1246 0.1234 'International Tables Vol C Tables 4.2.6.8 and 6.1.1.4'

loop_
_geom_angle_atom_site_label_1
_geom_angle_atom_site_label_2
_geom_angle_atom_site_label_3
_geom_angle
C1 N1 C2 118.09(15)
C1 N1 C5 122.10(15)
C5 N1 C2 117.24(15)
C1 N2 C4 119.73(15)
C1 N2 C17 122.49(15)
C17 N2 C4 117.32(15)
N1 C1 S1 124.21(14)
N2 C1 S1 123.12(14)
N2 C1 N1 112.66(16)
N1 C2 H2 108.2
N1 C2 C3 111.89(16)
N1 C2 C11 113.96(17)
C3 C2 H2 108.2
C3 C2 C11 106.26(18)
C11 C2 H2 108.2
C2 C3 C4 109.10(16)
C13 C3 C2 102.3(2)
C13 C3 C4 113.9(2)
C13 C3 C14 115.3(3)
C14 C3 C2 113.1(2)
C14 C3 C4 103.4(2)
N2 C4 C3 113.01(16)
N2 C4 H4 107.8
N2 C4 C16 114.09(18)
C3 C4 H4 107.8
C16 C4 C3 106.01(18)
C16 C4 H4 107.8
C6 C5 N1 120.16(17)
C6 C5 C10 119.34(18)
C10 C5 N1 120.34(17)
C5 C6 H6 120.0
C7 C6 C5 120.0(2)
C7 C6 H6 120.0
C6 C7 H7 119.7
C8 C7 C6 120.7(2)
C8 C7 H7 119.7
C7 C8 H8 120.4
C7 C8 C9 119.30(19)
C9 C8 H8 120.4
C8 C9 H9 119.6
C8 C9 C10 120.7(2)
C10 C9 H9 119.6
C5 C10 H10 120.0
C9 C10 C5 119.93(19)
C9 C10 H10 120.0
C2 C11 H11A 110.7
C2 C11 H11B 110.7
H11A C11 H11B 108.8
C12 C11 C2 105.1(2)
C12 C11 H11A 110.7
C12 C11 H11B 110.7
C11 C12 H12A 110.5
C11 C12 H12B 110.5
H12A C12 H12B 108.7
C13 C12 C11 106.3(2)
C13 C12 H12A 110.5
C13 C12 H12B 110.5
C3 C13 H13B 110.6
C3 C13 H13A 110.6
C12 C13 C3 105.6(2)
C12 C13 H13B 110.6
C12 C13 H13A 110.6
H13B C13 H13A 108.7
C3 C14 H14A 109.9
C3 C14 H14B 109.9
C3 C14 H14C 109.8
C3 C14 H14D 109.8
C3 C14 C15 108.8(2)
H14A C14 H14B 108.3
H14C C14 H14D 108.3
C15 C14 H14A 109.9
C15 C14 H14B 109.9
C15B C14 C3 109.2(3)
C15B C14 H14C 109.8
C15B C14 H14D 109.8
C14 C15 H15A 111.8
C14 C15 H15B 111.8
H15A C15 H15B 109.5
C16 C15 C14 99.9(3)
C16 C15 H15A 111.8
C16 C15 H15B 111.8
C14 C15B H15C 109.6
C14 C15B H15D 109.6
C14 C15B C16 110.2(4)
H15C C15B H15D 108.1
C16 C15B H15C 109.6
C16 C15B H15D 109.6
C4 C16 C15B 100.0(3)
C4 C16 H16A 110.5
C4 C16 H16B 110.5
C4 C16 H16C 111.8
C4 C16 H16D 111.8
C15 C16 C4 106.3(3)
C15 C16 H16A 110.5
C15 C16 H16B 110.5
C15B C16 H16C 111.8
C15B C16 H16D 111.8
H16A C16 H16B 108.7
H16C C16 H16D 109.5
C18 C17 N2 120.41(17)
C18 C17 C22 119.21(18)
C22 C17 N2 120.18(16)
C17 C18 H18 119.9
C17 C18 C19 120.28(19)
C19 C18 H18 119.9
C18 C19 H19 119.8
C20 C19 C18 120.45(19)
C20 C19 H19 119.8
C19 C20 H20 120.4
C19 C20 C21 119.26(19)
C21 C20 H20 120.4
C20 C21 H21 119.6
C22 C21 C20 120.71(19)
C22 C21 H21 119.6
C17 C22 H22 120.0
C21 C22 C17 120.01(18)
C21 C22 H22 120.0

loop_
_geom_bond_atom_site_label_1
_geom_bond_atom_site_label_2
_geom_bond_distance
S1 C1 1.6746(19)
N1 C1 1.369(2)
N1 C2 1.479(2)
N1 C5 1.427(2)
N2 C1 1.366(2)
N2 C4 1.479(2)
N2 C17 1.430(2)
C2 H2 0.9800
C2 C3 1.543(3)
C2 C11 1.545(3)
C3 C4 1.546(3)
C3 C13 1.516(4)
C3 C14 1.537(4)
C4 H4 0.9800
C4 C16 1.535(3)
C5 C6 1.389(3)
C5 C10 1.393(3)
C6 H6 0.9300
C6 C7 1.388(3)
C7 H7 0.9300
C7 C8 1.380(3)
C8 H8 0.9300
C8 C9 1.382(3)
C9 H9 0.9300
C9 C10 1.385(3)
C10 H10 0.9300
C11 H11A 0.9700
C11 H11B 0.9700
C11 C12 1.515(4)
C12 H12A 0.9700
C12 H12B 0.9700
C12 C13 1.461(5)
C13 H13B 0.9700
C13 H13A 0.9700
C14 H14A 0.9700
C14 H14B 0.9700
C14 H14C 0.9700
C14 H14D 0.9700
C14 C15 1.583(5)
C14 C15B 1.214(7)
C15 H15A 0.9700
C15 H15B 0.9700
C15 C16 1.490(5)
C15B H15C 0.9700
C15B H15D 0.9700
C15B C16 1.640(6)
C16 H16A 0.9700
C16 H16B 0.9700
C16 H16C 0.9700
C16 H16D 0.9700
C17 C18 1.386(3)
C17 C22 1.389(3)
C18 H18 0.9300
C18 C19 1.390(3)
C19 H19 0.9300
C19 C20 1.376(3)
C20 H20 0.9300
C20 C21 1.385(3)
C21 H21 0.9300
C21 C22 1.384(3)
C22 H22 0.9300

loop_
_geom_torsion_atom_site_label_1
_geom_torsion_atom_site_label_2
_geom_torsion_atom_site_label_3
_geom_torsion_atom_site_label_4
_geom_torsion
N1 C2 C3 C4 -28.5(2)
N1 C2 C3 C13 -149.5(2)
N1 C2 C3 C14 85.9(2)
N1 C2 C11 C12 127.3(2)
N1 C5 C6 C7 174.71(18)
N1 C5 C10 C9 -176.37(17)
N2 C4 C16 C15 160.1(2)
N2 C4 C16 C15B 122.2(3)
N2 C17 C18 C19 172.07(18)
N2 C17 C22 C21 -173.26(18)
C1 N1 C2 C3 58.6(2)
C1 N1 C2 C11 -62.0(2)
C1 N1 C5 C6 128.8(2)
C1 N1 C5 C10 -55.8(3)
C1 N2 C4 C3 52.4(2)
C1 N2 C4 C16 -68.8(2)
C1 N2 C17 C18 129.3(2)
C1 N2 C17 C22 -55.9(3)
C2 N1 C1 S1 150.30(15)
C2 N1 C1 N2 -29.2(2)
C2 N1 C5 C6 -32.6(3)
C2 N1 C5 C10 142.78(18)
C2 C3 C4 N2 -19.1(3)
C2 C3 C4 C16 106.6(2)
C2 C3 C13 C12 37.6(3)
C2 C3 C14 C15 -128.0(3)
C2 C3 C14 C15B -85.9(4)
C2 C11 C12 C13 19.9(3)
C3 C2 C11 C12 3.6(2)
C3 C4 C16 C15 35.0(3)
C3 C4 C16 C15B -2.8(3)
C3 C14 C15 C16 30.6(4)
C3 C14 C15B C16 -35.2(6)
C4 N2 C1 S1 153.50(15)
C4 N2 C1 N1 -27.0(2)
C4 N2 C17 C18 -42.9(2)
C4 N2 C17 C22 131.90(19)
C4 C3 C13 C12 -80.0(3)
C4 C3 C14 C15 -10.2(3)
C4 C3 C14 C15B 32.0(5)
C5 N1 C1 S1 -11.0(3)
C5 N1 C1 N2 169.53(17)
C5 N1 C2 C3 -139.13(18)
C5 N1 C2 C11 100.3(2)
C5 C6 C7 C8 1.5(3)
C6 C5 C10 C9 -0.9(3)
C6 C7 C8 C9 -0.5(3)
C7 C8 C9 C10 -1.2(3)
C8 C9 C10 C5 1.9(3)
C10 C5 C6 C7 -0.7(3)
C11 C2 C3 C4 96.4(2)
C11 C2 C3 C13 -24.5(2)
C11 C2 C3 C14 -149.1(2)
C11 C12 C13 C3 -36.5(3)
C13 C3 C4 N2 94.5(2)
C13 C3 C4 C16 -139.9(2)
C13 C3 C14 C15 114.8(3)
C13 C3 C14 C15B 156.9(4)
C14 C3 C4 N2 -139.7(2)
C14 C3 C4 C16 -14.0(3)
C14 C3 C13 C12 160.7(2)
C14 C15 C16 C4 -39.1(4)
C14 C15 C16 C15B 45.9(4)
C14 C15B C16 C4 24.3(5)
C14 C15B C16 C15 -79.6(6)
C15 C14 C15B C16 61.5(4)
C15B C14 C15 C16 -67.0(5)
C17 N2 C1 S1 -18.5(3)
C17 N2 C1 N1 160.94(16)
C17 N2 C4 C3 -135.14(18)
C17 N2 C4 C16 103.6(2)
C17 C18 C19 C20 1.5(3)
C18 C17 C22 C21 1.6(3)
C18 C19 C20 C21 1.0(3)
C19 C20 C21 C22 -2.1(3)
C20 C21 C22 C17 0.9(3)
C22 C17 C18 C19 -2.7(3)
